data_4103626
loop_
_publ_author_name
'Jonathan Jeck'
'Iulia Bejan'
'Andrew J. P. White'
'Dominik Nied'
'Frank Breher'
'David Scheschkewitz'

_publ_section_title
;
 Transfer of a Disilenyl Moiety to Aromatic Substrates and Lateral
 Functional Group Transformation in Aryl Disilenes
;
_journal_name_full 'Journal of the American Chemical Society'
_journal_page_first 17306
_journal_page_last 17315
_journal_paper_doi 10.1021/ja107547s
_journal_volume 132
_journal_year 2010
_chemical_formula_moiety 'C51 H73 Br Si2'
_chemical_formula_sum 'C51 H73 Br Si2'
_chemical_formula_weight 822.18
_chemical_melting_point 419(2)
_chemical_name_systematic
; 
 1-(para-Bromophenyl)-1,2,2-(2',4',6'-triisopropylphenyl)disilene 
;
_space_group_IT_number 14
_symmetry_cell_setting monoclinic
_symmetry_space_group_name_Hall '-P 2ybc'
_symmetry_space_group_name_H-M 'P 1 21/c 1'
_atom_sites_solution_hydrogens geom
_atom_sites_solution_primary direct
_atom_sites_solution_secondary difmap
_audit_creation_method SHELXL-97
_cell_angle_alpha 90.00
_cell_angle_beta 109.5139(16)
_cell_angle_gamma 90.00
_cell_formula_units_Z 4
_cell_length_a 18.5602(3)
_cell_length_b 12.84960(16)
_cell_length_c 21.6993(3)
_cell_measurement_reflns_used 15586
_cell_measurement_temperature 173(2)
_cell_measurement_theta_max 31.9016
_cell_measurement_theta_min 2.9606
_cell_volume 4877.84(13)
_computing_cell_refinement 'CrysAlis RED, Oxford Diffraction Ltd'
_computing_data_collection 'CrysAlis CCD, Oxford Diffraction Ltd'
_computing_data_reduction 'CrysAlis RED, Oxford Diffraction Ltd'
_computing_molecular_graphics 'Bruker SHELXTL'
_computing_publication_material 'Bruker SHELXTL'
_computing_structure_refinement 'SHELXL-97 (Sheldrick, 1997)'
_computing_structure_solution 'SHELXS-97 (Sheldrick, 1990)'
_diffrn_ambient_temperature 173(2)
_diffrn_detector_area_resol_mean 15.9825
_diffrn_measured_fraction_theta_full 0.985
_diffrn_measured_fraction_theta_max 0.874
_diffrn_measurement_device_type 'OD Xcalibur 3'
_diffrn_measurement_method 'omega scans'
_diffrn_radiation_monochromator graphite
_diffrn_radiation_source 'Enhance (Mo) X-ray Source'
_diffrn_radiation_type MoK\a
_diffrn_radiation_wavelength 0.71073
_diffrn_reflns_av_R_equivalents 0.0228
_diffrn_reflns_av_sigmaI/netI 0.0636
_diffrn_reflns_limit_h_max 26
_diffrn_reflns_limit_h_min -26
_diffrn_reflns_limit_k_max 13
_diffrn_reflns_limit_k_min -19
_diffrn_reflns_limit_l_max 31
_diffrn_reflns_limit_l_min -29
_diffrn_reflns_number 43582
_diffrn_reflns_theta_full 27.50
_diffrn_reflns_theta_max 31.97
_diffrn_reflns_theta_min 2.97
_diffrn_standards_number 0
_exptl_absorpt_coefficient_mu 0.923
_exptl_absorpt_correction_T_max 0.889
_exptl_absorpt_correction_T_min 0.740
_exptl_absorpt_correction_type analytical
_exptl_absorpt_process_details
; 
CrysAlisPro, Oxford Diffraction Ltd., 
Version 1.171.33.41 (release 06-05-2009 CrysAlis171 .NET) 
(compiled May  6 2009,17:20:42) 
Analytical numeric absorption correction using a multifaceted crystal 
model based on expressions derived by R.C. Clark & J.S. Reid. 
(Clark, R. C. & Reid, J. S. (1995). Acta Cryst. A51, 887-897) 
;
_exptl_crystal_colour Orange
_exptl_crystal_density_diffrn 1.120
_exptl_crystal_density_method 'not measured'
_exptl_crystal_description blocks
_exptl_crystal_F_000 1768
_exptl_crystal_size_max 0.43
_exptl_crystal_size_mid 0.31
_exptl_crystal_size_min 0.14
_refine_diff_density_max 0.475
_refine_diff_density_min -0.550
_refine_diff_density_rms 0.043
_refine_ls_extinction_method none
_refine_ls_goodness_of_fit_ref 0.909
_refine_ls_hydrogen_treatment constr
_refine_ls_matrix_type full
_refine_ls_number_parameters 514
_refine_ls_number_reflns 14784
_refine_ls_number_restraints 57
_refine_ls_restrained_S_all 0.925
_refine_ls_R_factor_all 0.0712
_refine_ls_R_factor_gt 0.0357
_refine_ls_shift/su_max 0.002
_refine_ls_shift/su_mean 0.000
_refine_ls_structure_factor_coef Fsqd
_refine_ls_weighting_details 'calc w=1/[\s^2^(Fo^2^)+(0.0473P)^2^+0.0000P] where P=(Fo^2^+2Fc^2^)/3'
_refine_ls_weighting_scheme calc
_refine_ls_wR_factor_gt 0.0856
_refine_ls_wR_factor_ref 0.0895
_reflns_number_gt 8546
_reflns_number_total 14784
_reflns_threshold_expression >2sigma(I)
_cod_data_source_file ja107547s_si_008_3.cif
_cod_data_source_block 6d
_cod_database_code 4103626

loop_
_symmetry_equiv_pos_as_xyz
'x, y, z'
'-x, y+1/2, -z+1/2'
'-x, -y, -z'
'x, -y-1/2, z-1/2'

loop_
_atom_site_label
_atom_site_type_symbol
_atom_site_fract_x
_atom_site_fract_y
_atom_site_fract_z
_atom_site_U_iso_or_equiv
_atom_site_adp_type
_atom_site_occupancy
_atom_site_symmetry_multiplicity
_atom_site_calc_flag
_atom_site_refinement_flags
_atom_site_disorder_assembly
_atom_site_disorder_group
Si1 Si 0.23868(2) 0.23920(3) 0.523367(18) 0.02561(9) Uani 1 1 d . . .
Si2 Si 0.27613(2) 0.26983(3) 0.627698(18) 0.02363(9) Uani 1 1 d . . .
C1 C 0.20360(7) 0.34904(11) 0.46451(6) 0.0246(3) Uani 1 1 d . . .
C2 C 0.21976(8) 0.35019(12) 0.40624(7) 0.0307(3) Uani 1 1 d . . .
H2A H 0.2500 0.2959 0.3979 0.037 Uiso 1 1 calc R . .
C3 C 0.19311(8) 0.42815(13) 0.36014(7) 0.0350(4) Uani 1 1 d . . .
H3A H 0.2051 0.4277 0.3209 0.042 Uiso 1 1 calc R . .
C4 C 0.14896(8) 0.50619(12) 0.37218(7) 0.0329(3) Uani 1 1 d . . .
Br4 Br 0.109491(10) 0.611664(15) 0.308455(9) 0.05592(7) Uani 1 1 d . . .
C5 C 0.13119(8) 0.50836(12) 0.42897(7) 0.0361(4) Uani 1 1 d . . .
H5A H 0.1008 0.5630 0.4367 0.043 Uiso 1 1 calc R . .
C6 C 0.15813(8) 0.42986(12) 0.47456(7) 0.0317(3) Uani 1 1 d . . .
H6A H 0.1455 0.4308 0.5135 0.038 Uiso 1 1 calc R . .
C7 C 0.26612(7) 0.12394(10) 0.48328(6) 0.0236(3) Uani 1 1 d . . .
C8 C 0.34252(8) 0.09447(11) 0.49432(6) 0.0258(3) Uani 1 1 d . . .
C9 C 0.35751(8) 0.00300(11) 0.46628(7) 0.0283(3) Uani 1 1 d . . .
H9A H 0.4091 -0.0166 0.4740 0.034 Uiso 1 1 calc R . .
C10 C 0.29962(8) -0.06028(11) 0.42752(7) 0.0284(3) Uani 1 1 d . A .
C11 C 0.22503(8) -0.02894(11) 0.41571(7) 0.0285(3) Uani 1 1 d . . .
H11A H 0.1848 -0.0707 0.3883 0.034 Uiso 1 1 calc R . .
C12 C 0.20676(7) 0.06107(11) 0.44230(6) 0.0258(3) Uani 1 1 d . B .
C13 C 0.41015(8) 0.16027(12) 0.53488(7) 0.0307(3) Uani 1 1 d . . .
H13A H 0.3889 0.2241 0.5488 0.037 Uiso 1 1 calc R . .
C14 C 0.45802(9) 0.10347(14) 0.59692(8) 0.0456(4) Uani 1 1 d . . .
H14A H 0.4252 0.0829 0.6221 0.068 Uiso 1 1 calc R . .
H14B H 0.4985 0.1498 0.6234 0.068 Uiso 1 1 calc R . .
H14C H 0.4810 0.0413 0.5850 0.068 Uiso 1 1 calc R . .
C15 C 0.45871(8) 0.19601(13) 0.49431(8) 0.0381(4) Uani 1 1 d . . .
H15A H 0.5015 0.2381 0.5216 0.057 Uiso 1 1 calc R . .
H15B H 0.4273 0.2378 0.4573 0.057 Uiso 1 1 calc R . .
H15C H 0.4785 0.1351 0.4780 0.057 Uiso 1 1 calc R . .
C16 C 0.31716(9) -0.16307(12) 0.40110(7) 0.0359(4) Uani 1 1 d D . .
H16A H 0.3735 -0.1663 0.4099 0.043 Uiso 0.893(17) 1 calc PR A 1
H16B H 0.3692 -0.1592 0.4019 0.043 Uiso 0.107(17) 1 d PR A 2
C17 C 0.2960(4) -0.2518(2) 0.4386(2) 0.0614(12) Uani 0.893(17) 1 d PDU A 1
H17A H 0.3262 -0.2460 0.4851 0.092 Uiso 0.893(17) 1 calc PR A 1
H17B H 0.3069 -0.3185 0.4217 0.092 Uiso 0.893(17) 1 calc PR A 1
H17C H 0.2415 -0.2477 0.4330 0.092 Uiso 0.893(17) 1 calc PR A 1
C18 C 0.2775(3) -0.1736(3) 0.32792(11) 0.0416(7) Uani 0.893(17) 1 d PDU A 1
H18A H 0.2951 -0.1184 0.3053 0.062 Uiso 0.893(17) 1 calc PR A 1
H18B H 0.2221 -0.1678 0.3178 0.062 Uiso 0.893(17) 1 calc PR A 1
H18C H 0.2897 -0.2416 0.3134 0.062 Uiso 0.893(17) 1 calc PR A 1
C17' C 0.322(2) -0.251(2) 0.4485(13) 0.058(5) Uiso 0.107(17) 1 d PDU A 2
H17D H 0.3742 -0.2532 0.4804 0.087 Uiso 0.107(17) 1 calc PR A 2
H17E H 0.3109 -0.3167 0.4246 0.087 Uiso 0.107(17) 1 calc PR A 2
H17F H 0.2856 -0.2390 0.4712 0.087 Uiso 0.107(17) 1 calc PR A 2
C18' C 0.2633(17) -0.187(3) 0.3320(8) 0.035(4) Uiso 0.107(17) 1 d PDU A 2
H18D H 0.2724 -0.1379 0.3010 0.052 Uiso 0.107(17) 1 calc PR A 2
H18E H 0.2102 -0.1815 0.3307 0.052 Uiso 0.107(17) 1 calc PR A 2
H18F H 0.2728 -0.2583 0.3200 0.052 Uiso 0.107(17) 1 calc PR A 2
C19 C 0.12254(8) 0.08916(12) 0.42582(7) 0.0321(3) Uani 1 1 d D . .
H19A H 0.1197 0.1551 0.4494 0.039 Uiso 0.690(11) 1 calc PR B 1
H19B H 0.1207 0.1621 0.4350 0.039 Uiso 0.310(11) 1 d PR B 2
C20 C 0.08133(19) 0.0048(5) 0.4504(3) 0.0585(12) Uani 0.690(11) 1 d PDU B 1
H20A H 0.1035 -0.0001 0.4981 0.088 Uiso 0.690(11) 1 calc PR B 1
H20B H 0.0870 -0.0620 0.4308 0.088 Uiso 0.690(11) 1 calc PR B 1
H20C H 0.0270 0.0224 0.4381 0.088 Uiso 0.690(11) 1 calc PR B 1
C21 C 0.0871(3) 0.1090(5) 0.35440(14) 0.0525(11) Uani 0.690(11) 1 d PDU B 1
H21A H 0.1064 0.1748 0.3432 0.079 Uiso 0.690(11) 1 calc PR B 1
H21B H 0.0314 0.1132 0.3430 0.079 Uiso 0.690(11) 1 calc PR B 1
H21C H 0.1000 0.0521 0.3299 0.079 Uiso 0.690(11) 1 calc PR B 1
C20' C 0.0813(5) 0.0395(7) 0.4672(4) 0.0398(19) Uiso 0.310(11) 1 d PDU B 2
H20D H 0.1110 0.0494 0.5135 0.060 Uiso 0.310(11) 1 calc PR B 2
H20E H 0.0751 -0.0351 0.4575 0.060 Uiso 0.310(11) 1 calc PR B 2
H20F H 0.0309 0.0718 0.4576 0.060 Uiso 0.310(11) 1 calc PR B 2
C21' C 0.0715(4) 0.0653(8) 0.3515(3) 0.0379(18) Uiso 0.310(11) 1 d PDU B 2
H21D H 0.0935 0.1009 0.3220 0.057 Uiso 0.310(11) 1 calc PR B 2
H21E H 0.0193 0.0903 0.3434 0.057 Uiso 0.310(11) 1 calc PR B 2
H21F H 0.0706 -0.0098 0.3436 0.057 Uiso 0.310(11) 1 calc PR B 2
C22 C 0.30932(7) 0.16988(11) 0.69571(6) 0.0229(3) Uani 1 1 d . . .
C23 C 0.36059(8) 0.20532(11) 0.75676(6) 0.0264(3) Uani 1 1 d . . .
C24 C 0.38677(8) 0.13687(12) 0.80902(7) 0.0312(3) Uani 1 1 d . . .
H24A H 0.4203 0.1623 0.8496 0.037 Uiso 1 1 calc R . .
C25 C 0.36599(8) 0.03299(12) 0.80435(7) 0.0315(3) Uani 1 1 d . C .
C26 C 0.31650(8) -0.00109(12) 0.74490(7) 0.0327(3) Uani 1 1 d . . .
H26A H 0.3014 -0.0721 0.7407 0.039 Uiso 1 1 calc R . .
C27 C 0.28769(8) 0.06371(11) 0.69078(7) 0.0273(3) Uani 1 1 d . . .
C28 C 0.38684(8) 0.31744(11) 0.76831(7) 0.0314(3) Uani 1 1 d . . .
H28A H 0.3716 0.3525 0.7247 0.038 Uiso 1 1 calc R . .
C29 C 0.34630(10) 0.37407(13) 0.80939(8) 0.0463(4) Uani 1 1 d . . .
H29A H 0.2909 0.3662 0.7889 0.069 Uiso 1 1 calc R . .
H29B H 0.3596 0.4481 0.8121 0.069 Uiso 1 1 calc R . .
H29C H 0.3624 0.3442 0.8535 0.069 Uiso 1 1 calc R . .
C30 C 0.47387(9) 0.32697(14) 0.79890(8) 0.0483(5) Uani 1 1 d . . .
H30A H 0.4983 0.2899 0.7717 0.072 Uiso 1 1 calc R . .
H30B H 0.4905 0.2965 0.8428 0.072 Uiso 1 1 calc R . .
H30C H 0.4884 0.4006 0.8018 0.072 Uiso 1 1 calc R . .
C31 C 0.39662(10) -0.04333(13) 0.86007(7) 0.0424(4) Uani 1 1 d D . .
H31A H 0.3528 -0.0903 0.8576 0.051 Uiso 0.651(8) 1 calc PR C 1
H31B H 0.3652 -0.1046 0.8510 0.051 Uiso 0.349(8) 1 d PR C 2
C32 C 0.4172(3) 0.0095(4) 0.9260(2) 0.0607(13) Uani 0.651(8) 1 d PDU C 1
H32A H 0.3706 0.0347 0.9328 0.091 Uiso 0.651(8) 1 calc PR C 1
H32B H 0.4513 0.0683 0.9275 0.091 Uiso 0.651(8) 1 calc PR C 1
H32C H 0.4430 -0.0404 0.9605 0.091 Uiso 0.651(8) 1 calc PR C 1
C33 C 0.4545(3) -0.1102(4) 0.8490(2) 0.0651(15) Uani 0.651(8) 1 d PDU C 1
H33A H 0.4298 -0.1713 0.8236 0.098 Uiso 0.651(8) 1 calc PR C 1
H33B H 0.4907 -0.1327 0.8911 0.098 Uiso 0.651(8) 1 calc PR C 1
H33C H 0.4818 -0.0716 0.8247 0.098 Uiso 0.651(8) 1 calc PR C 1
C32' C 0.4027(5) -0.0074(7) 0.9284(4) 0.0369(18) Uiso 0.349(8) 1 d PDU C 2
H32D H 0.3520 0.0127 0.9290 0.055 Uiso 0.349(8) 1 calc PR C 2
H32E H 0.4373 0.0524 0.9408 0.055 Uiso 0.349(8) 1 calc PR C 2
H32F H 0.4228 -0.0643 0.9596 0.055 Uiso 0.349(8) 1 calc PR C 2
C33' C 0.4892(3) -0.0678(6) 0.8701(3) 0.0449(17) Uiso 0.349(8) 1 d PDU C 2
H33D H 0.4930 -0.0978 0.8298 0.067 Uiso 0.349(8) 1 calc PR C 2
H33E H 0.5099 -0.1170 0.9062 0.067 Uiso 0.349(8) 1 calc PR C 2
H33F H 0.5184 -0.0028 0.8801 0.067 Uiso 0.349(8) 1 calc PR C 2
C34 C 0.23220(8) 0.01370(12) 0.62949(7) 0.0326(3) Uani 1 1 d . . .
H34A H 0.2152 0.0686 0.5950 0.039 Uiso 1 1 calc R . .
C35 C 0.16140(9) -0.02754(14) 0.64248(8) 0.0465(4) Uani 1 1 d . . .
H35A H 0.1376 0.0289 0.6592 0.070 Uiso 1 1 calc R . .
H35B H 0.1763 -0.0836 0.6749 0.070 Uiso 1 1 calc R . .
H35C H 0.1249 -0.0544 0.6017 0.070 Uiso 1 1 calc R . .
C36 C 0.27055(10) -0.07330(13) 0.60348(8) 0.0456(4) Uani 1 1 d . . .
H36A H 0.3156 -0.0456 0.5952 0.068 Uiso 1 1 calc R . .
H36B H 0.2344 -0.1007 0.5627 0.068 Uiso 1 1 calc R . .
H36C H 0.2862 -0.1293 0.6359 0.068 Uiso 1 1 calc R . .
C37 C 0.22666(7) 0.38927(10) 0.64475(6) 0.0223(3) Uani 1 1 d . . .
C38 C 0.25623(7) 0.49112(11) 0.64559(6) 0.0251(3) Uani 1 1 d . . .
C39 C 0.21270(8) 0.57519(11) 0.65286(7) 0.0295(3) Uani 1 1 d . . .
H39A H 0.2326 0.6433 0.6530 0.035 Uiso 1 1 calc R . .
C40 C 0.14169(8) 0.56415(11) 0.65990(7) 0.0284(3) Uani 1 1 d . . .
C41 C 0.11346(8) 0.46421(11) 0.65962(7) 0.0280(3) Uani 1 1 d . . .
H41A H 0.0649 0.4551 0.6646 0.034 Uiso 1 1 calc R . .
C42 C 0.15427(7) 0.37684(10) 0.65229(6) 0.0238(3) Uani 1 1 d . . .
C43 C 0.33349(8) 0.51358(12) 0.63824(7) 0.0321(3) Uani 1 1 d . . .
H43A H 0.3595 0.4455 0.6381 0.039 Uiso 1 1 calc R . .
C44 C 0.32460(10) 0.56881(15) 0.57342(8) 0.0501(5) Uani 1 1 d . . .
H44A H 0.2929 0.5263 0.5370 0.075 Uiso 1 1 calc R . .
H44B H 0.3751 0.5788 0.5692 0.075 Uiso 1 1 calc R . .
H44C H 0.3002 0.6366 0.5727 0.075 Uiso 1 1 calc R . .
C45 C 0.38504(9) 0.57856(14) 0.69527(8) 0.0424(4) Uani 1 1 d . . .
H45A H 0.4343 0.5905 0.6890 0.064 Uiso 1 1 calc R . .
H45B H 0.3933 0.5411 0.7364 0.064 Uiso 1 1 calc R . .
H45C H 0.3604 0.6455 0.6968 0.064 Uiso 1 1 calc R . .
C46 C 0.09578(9) 0.66050(12) 0.66365(8) 0.0362(4) Uani 1 1 d . . .
H46A H 0.1331 0.7172 0.6839 0.043 Uiso 1 1 calc R . .
C47 C 0.04934(11) 0.69540(15) 0.59412(9) 0.0571(5) Uani 1 1 d . . .
H47A H 0.0834 0.7028 0.5683 0.086 Uiso 1 1 calc R . .
H47B H 0.0249 0.7624 0.5959 0.086 Uiso 1 1 calc R . .
H47C H 0.0100 0.6433 0.5737 0.086 Uiso 1 1 calc R . .
C48 C 0.04530(10) 0.64666(14) 0.70536(9) 0.0478(4) Uani 1 1 d . . .
H48A H 0.0767 0.6254 0.7495 0.072 Uiso 1 1 calc R . .
H48B H 0.0068 0.5931 0.6860 0.072 Uiso 1 1 calc R . .
H48C H 0.0197 0.7126 0.7075 0.072 Uiso 1 1 calc R . .
C49 C 0.11861(8) 0.27027(11) 0.65062(7) 0.0281(3) Uani 1 1 d . . .
H49A H 0.1572 0.2178 0.6477 0.034 Uiso 1 1 calc R . .
C50 C 0.04815(9) 0.25683(14) 0.58984(9) 0.0513(5) Uani 1 1 d . . .
H50A H 0.0267 0.1871 0.5899 0.077 Uiso 1 1 calc R . .
H50B H 0.0626 0.2655 0.5506 0.077 Uiso 1 1 calc R . .
H50C H 0.0098 0.3093 0.5899 0.077 Uiso 1 1 calc R . .
C51 C 0.10057(11) 0.24673(14) 0.71257(9) 0.0514(5) Uani 1 1 d . . .
H51A H 0.0785 0.1768 0.7095 0.077 Uiso 1 1 calc R . .
H51B H 0.0639 0.2980 0.7177 0.077 Uiso 1 1 calc R . .
H51C H 0.1477 0.2501 0.7504 0.077 Uiso 1 1 calc R . .

loop_
_atom_site_aniso_label
_atom_site_aniso_U_11
_atom_site_aniso_U_22
_atom_site_aniso_U_33
_atom_site_aniso_U_23
_atom_site_aniso_U_13
_atom_site_aniso_U_12
Si1 0.0320(2) 0.0238(2) 0.02043(19) -0.00066(15) 0.00795(15) 0.00742(16)
Si2 0.02865(19) 0.0224(2) 0.02040(19) -0.00087(15) 0.00900(15) 0.00240(16)
C1 0.0245(7) 0.0226(7) 0.0238(7) -0.0007(5) 0.0044(6) 0.0011(6)
C2 0.0329(8) 0.0304(8) 0.0297(8) 0.0006(6) 0.0115(6) 0.0053(6)
C3 0.0384(8) 0.0401(9) 0.0265(8) 0.0048(7) 0.0106(7) -0.0022(7)
C4 0.0291(7) 0.0298(9) 0.0325(8) 0.0099(6) 0.0008(6) -0.0025(6)
Br4 0.05803(12) 0.04964(13) 0.05252(12) 0.02780(9) 0.00838(9) 0.00823(9)
C5 0.0365(8) 0.0310(9) 0.0370(9) 0.0038(7) 0.0073(7) 0.0118(7)
C6 0.0342(8) 0.0326(9) 0.0274(8) 0.0009(6) 0.0090(6) 0.0062(7)
C7 0.0303(7) 0.0224(7) 0.0190(7) 0.0019(5) 0.0093(5) 0.0046(6)
C8 0.0297(7) 0.0271(8) 0.0212(7) 0.0014(5) 0.0095(6) 0.0040(6)
C9 0.0283(7) 0.0300(8) 0.0286(8) 0.0014(6) 0.0120(6) 0.0095(6)
C10 0.0383(8) 0.0233(8) 0.0260(8) 0.0024(6) 0.0139(6) 0.0083(6)
C11 0.0326(8) 0.0243(8) 0.0277(8) -0.0021(6) 0.0091(6) 0.0001(6)
C12 0.0293(7) 0.0263(8) 0.0233(7) 0.0017(6) 0.0106(6) 0.0043(6)
C13 0.0284(7) 0.0325(9) 0.0305(8) -0.0050(6) 0.0090(6) 0.0048(6)
C14 0.0377(9) 0.0637(13) 0.0306(9) 0.0019(8) 0.0050(7) -0.0063(8)
C15 0.0362(8) 0.0374(10) 0.0390(9) 0.0010(7) 0.0105(7) -0.0010(7)
C16 0.0463(9) 0.0280(9) 0.0362(9) -0.0032(6) 0.0172(7) 0.0108(7)
C17 0.115(3) 0.0265(13) 0.0560(18) 0.0090(11) 0.047(2) 0.0261(16)
C18 0.0625(19) 0.0306(15) 0.0393(12) -0.0082(8) 0.0273(11) -0.0013(12)
C19 0.0280(7) 0.0326(9) 0.0339(8) -0.0079(6) 0.0079(6) 0.0029(6)
C20 0.0281(14) 0.069(3) 0.078(3) 0.014(2) 0.0174(15) 0.0012(16)
C21 0.0452(19) 0.059(3) 0.0428(16) 0.0052(15) 0.0004(13) 0.0243(18)
C22 0.0246(7) 0.0225(7) 0.0235(7) -0.0010(5) 0.0107(5) 0.0019(6)
C23 0.0299(7) 0.0256(8) 0.0247(7) -0.0007(6) 0.0106(6) 0.0018(6)
C24 0.0357(8) 0.0334(9) 0.0218(8) 0.0001(6) 0.0058(6) -0.0027(7)
C25 0.0361(8) 0.0312(9) 0.0288(8) 0.0057(6) 0.0130(6) -0.0003(7)
C26 0.0417(8) 0.0249(8) 0.0335(9) 0.0021(6) 0.0152(7) -0.0051(7)
C27 0.0320(7) 0.0272(8) 0.0251(7) 0.0015(6) 0.0127(6) -0.0001(6)
C28 0.0404(8) 0.0258(8) 0.0225(7) -0.0005(6) 0.0031(6) 0.0002(6)
C29 0.0702(12) 0.0341(10) 0.0330(9) -0.0039(7) 0.0151(8) 0.0083(8)
C30 0.0458(10) 0.0371(10) 0.0507(11) 0.0035(8) 0.0013(8) -0.0090(8)
C31 0.0568(10) 0.0360(10) 0.0330(9) 0.0114(7) 0.0129(8) -0.0089(8)
C32 0.074(3) 0.061(3) 0.0300(17) 0.0267(15) -0.0058(17) -0.013(2)
C33 0.091(3) 0.046(2) 0.056(2) 0.0301(17) 0.023(2) 0.027(2)
C34 0.0406(8) 0.0258(8) 0.0295(8) -0.0005(6) 0.0092(6) -0.0064(6)
C35 0.0456(9) 0.0397(11) 0.0502(11) -0.0019(8) 0.0106(8) -0.0127(8)
C36 0.0650(11) 0.0347(10) 0.0371(10) -0.0037(7) 0.0170(8) -0.0035(8)
C37 0.0279(7) 0.0227(7) 0.0158(6) 0.0007(5) 0.0067(5) 0.0015(6)
C38 0.0299(7) 0.0244(7) 0.0193(7) -0.0013(5) 0.0062(5) -0.0012(6)
C39 0.0371(8) 0.0215(7) 0.0282(8) -0.0009(6) 0.0086(6) -0.0034(6)
C40 0.0331(8) 0.0239(8) 0.0258(8) -0.0014(6) 0.0064(6) 0.0039(6)
C41 0.0264(7) 0.0282(8) 0.0298(8) -0.0025(6) 0.0102(6) 0.0025(6)
C42 0.0286(7) 0.0230(7) 0.0198(7) -0.0003(5) 0.0080(5) 0.0015(6)
C43 0.0345(8) 0.0298(9) 0.0341(9) 0.0000(6) 0.0143(6) -0.0058(6)
C44 0.0530(11) 0.0585(12) 0.0437(11) 0.0089(9) 0.0227(8) -0.0135(9)
C45 0.0396(9) 0.0391(10) 0.0477(10) -0.0058(8) 0.0137(8) -0.0114(7)
C46 0.0399(9) 0.0234(8) 0.0441(10) -0.0047(7) 0.0123(7) 0.0039(7)
C47 0.0642(12) 0.0457(12) 0.0568(12) 0.0090(9) 0.0141(10) 0.0268(9)
C48 0.0542(11) 0.0337(10) 0.0613(12) -0.0085(8) 0.0270(9) 0.0074(8)
C49 0.0287(7) 0.0235(8) 0.0359(8) 0.0002(6) 0.0158(6) 0.0016(6)
C50 0.0436(10) 0.0372(11) 0.0630(12) -0.0073(8) 0.0044(9) -0.0086(8)
C51 0.0727(12) 0.0359(10) 0.0616(12) 0.0079(8) 0.0438(10) 0.0003(9)

loop_
_atom_type_symbol
_atom_type_description
_atom_type_scat_dispersion_real
_atom_type_scat_dispersion_imag
_atom_type_scat_source
C C 0.0033 0.0016 'International Tables Vol C Tables 4.2.6.8 and 6.1.1.4'
H H 0.0000 0.0000 'International Tables Vol C Tables 4.2.6.8 and 6.1.1.4'
Si Si 0.0817 0.0704 'International Tables Vol C Tables 4.2.6.8 and 6.1.1.4'
Br Br -0.2901 2.4595 'International Tables Vol C Tables 4.2.6.8 and 6.1.1.4'

loop_
_geom_angle_atom_site_label_1
_geom_angle_atom_site_label_2
_geom_angle_atom_site_label_3
_geom_angle
C1 Si1 C7 111.51(6)
C1 Si1 Si2 119.53(5)
C7 Si1 Si2 125.87(4)
C37 Si2 C22 116.80(6)
C37 Si2 Si1 110.16(4)
C22 Si2 Si1 126.59(5)
C2 C1 C6 117.19(13)
C2 C1 Si1 119.78(10)
C6 C1 Si1 122.97(11)
C3 C2 C1 121.99(14)
C4 C3 C2 118.83(14)
C3 C4 C5 121.39(13)
C3 C4 Br4 119.45(12)
C5 C4 Br4 119.15(12)
C4 C5 C6 119.15(14)
C5 C6 C1 121.45(14)
C8 C7 C12 118.79(12)
C8 C7 Si1 123.24(10)
C12 C7 Si1 117.91(10)
C9 C8 C7 119.26(13)
C9 C8 C13 118.27(12)
C7 C8 C13 122.46(12)
C10 C9 C8 122.19(13)
C11 C10 C9 117.87(13)
C11 C10 C16 120.79(13)
C9 C10 C16 121.29(13)
C10 C11 C12 122.43(13)
C11 C12 C7 119.42(12)
C11 C12 C19 118.32(13)
C7 C12 C19 122.26(12)
C8 C13 C15 111.39(12)
C8 C13 C14 111.57(13)
C15 C13 C14 111.73(12)
C17' C16 C10 111.4(15)
C18 C16 C10 112.53(18)
C18 C16 C17 111.7(2)
C10 C16 C17 108.84(16)
C17' C16 C18' 112.9(15)
C10 C16 C18' 113.3(14)
C21 C19 C20 112.8(2)
C21 C19 C12 110.27(18)
C20' C19 C12 116.5(4)
C20 C19 C12 110.18(18)
C20' C19 C21' 105.8(4)
C20 C19 C21' 91.1(3)
C12 C19 C21' 113.9(3)
C27 C22 C23 117.59(12)
C27 C22 Si2 125.68(10)
C23 C22 Si2 116.73(10)
C24 C23 C22 120.02(13)
C24 C23 C28 117.52(12)
C22 C23 C28 122.44(12)
C25 C24 C23 122.57(13)
C26 C25 C24 117.16(13)
C26 C25 C31 119.74(14)
C24 C25 C31 123.07(13)
C25 C26 C27 123.12(14)
C26 C27 C22 119.54(13)
C26 C27 C34 116.15(13)
C22 C27 C34 124.30(12)
C23 C28 C29 110.82(13)
C23 C28 C30 112.45(12)
C29 C28 C30 111.24(13)
C33 C31 C25 110.56(16)
C33 C31 C32 117.0(3)
C25 C31 C32 112.0(2)
C25 C31 C32' 117.9(4)
C25 C31 C33' 108.5(2)
C32' C31 C33' 101.0(4)
C27 C34 C35 110.92(12)
C27 C34 C36 111.56(12)
C35 C34 C36 110.44(13)
C42 C37 C38 118.76(12)
C42 C37 Si2 118.26(10)
C38 C37 Si2 122.82(10)
C39 C38 C37 118.84(12)
C39 C38 C43 117.93(13)
C37 C38 C43 123.23(12)
C40 C39 C38 122.98(13)
C39 C40 C41 117.85(13)
C39 C40 C46 119.60(13)
C41 C40 C46 122.46(13)
C40 C41 C42 121.87(13)
C41 C42 C37 119.71(12)
C41 C42 C49 118.75(12)
C37 C42 C49 121.51(12)
C38 C43 C45 111.96(12)
C38 C43 C44 111.54(12)
C45 C43 C44 109.57(13)
C48 C46 C40 113.95(13)
C48 C46 C47 111.44(14)
C40 C46 C47 109.04(13)
C42 C49 C51 112.45(12)
C42 C49 C50 111.36(12)
C51 C49 C50 111.32(14)

loop_
_geom_bond_atom_site_label_1
_geom_bond_atom_site_label_2
_geom_bond_distance
Si1 C1 1.8686(14)
Si1 C7 1.8723(14)
Si1 Si2 2.1707(5)
Si2 C37 1.8874(14)
Si2 C22 1.8973(14)
C1 C2 1.3937(19)
C1 C6 1.4004(19)
C2 C3 1.385(2)
C3 C4 1.374(2)
C4 C5 1.378(2)
C4 Br4 1.8998(14)
C5 C6 1.384(2)
C7 C8 1.4088(18)
C7 C12 1.4152(19)
C8 C9 1.3935(19)
C8 C13 1.525(2)
C9 C10 1.385(2)
C10 C11 1.3812(19)
C10 C16 1.518(2)
C11 C12 1.3842(19)
C12 C19 1.5258(19)
C13 C15 1.526(2)
C13 C14 1.528(2)
C16 C17' 1.505(15)
C16 C18 1.517(3)
C16 C17 1.526(3)
C16 C18' 1.532(14)
C19 C21 1.490(3)
C19 C20' 1.503(7)
C19 C20 1.522(4)
C19 C21' 1.604(6)
C22 C27 1.4160(19)
C22 C23 1.4233(18)
C23 C24 1.3884(19)
C23 C28 1.515(2)
C24 C25 1.384(2)
C25 C26 1.381(2)
C25 C31 1.513(2)
C26 C27 1.3925(19)
C27 C34 1.5254(19)
C28 C29 1.529(2)
C28 C30 1.533(2)
C31 C33 1.457(3)
C31 C32 1.513(5)
C31 C32' 1.521(8)
C31 C33' 1.688(5)
C34 C35 1.528(2)
C34 C36 1.531(2)
C37 C42 1.4157(18)
C37 C38 1.4169(18)
C38 C39 1.3890(19)
C38 C43 1.5226(19)
C39 C40 1.384(2)
C40 C41 1.386(2)
C40 C46 1.520(2)
C41 C42 1.3928(19)
C42 C49 1.5162(19)
C43 C45 1.534(2)
C43 C44 1.534(2)
C46 C48 1.515(2)
C46 C47 1.533(2)
C49 C51 1.520(2)
C49 C50 1.525(2)
